data_7003889
loop_
_publ_author_name
'Clough, Christopher R.'
'M\"uller, Peter'
'Cummins, Christopher C.'

_publ_section_title
;
 6-Coordinate tungsten(vi) tris-n-isopropylanilide complexes: products
 of terminal oxo and nitrido transformations effected by main group
 electrophiles
;
_journal_issue 33
_journal_name_full 'Dalton Transactions'
_journal_page_first 4458
_journal_page_last 4463
_journal_paper_doi 10.1039/b801037d
_journal_year 2008
_chemical_formula_sum 'C37 H56 Cl5 N4 O P W'
_chemical_formula_weight 964.93
_chemical_name_common W(N=PCl3)(Cl)2(N(i-Pr)Ar)3
_chemical_name_systematic
;

?

;
_space_group_IT_number 14
_symmetry_cell_setting monoclinic
_symmetry_space_group_name_Hall '-P 2ybc'
_symmetry_space_group_name_H-M 'P 1 21/c 1'
_atom_sites_solution_hydrogens geom
_atom_sites_solution_primary direct
_atom_sites_solution_secondary difmap
_audit_creation_method SHELXL-97
_cell_angle_alpha 90.00
_cell_angle_beta 97.4620(10)
_cell_angle_gamma 90.00
_cell_formula_units_Z 4
_cell_length_a 15.9389(6)
_cell_length_b 13.7357(5)
_cell_length_c 18.9527(6)
_cell_measurement_reflns_used 9852
_cell_measurement_temperature 100(2)
_cell_measurement_theta_max 28.20
_cell_measurement_theta_min 2.16
_cell_volume 4114.2(3)
_computing_cell_refinement 'SAINT 5 (Bruker-AXS, 2003)'
_computing_data_collection 'SMART 5 (Bruker-AXS, 2003)'
_computing_data_reduction 'SAINT 5 (Bruker-AXS, 2003)'
_computing_molecular_graphics 'Bruker SHELXTL'
_computing_publication_material 'Bruker SHELXTL'
_computing_structure_refinement 'SHELXL-97 (Sheldrick, 1997)'
_computing_structure_solution 'SHELXS-97 (Sheldrick, 1990)'
_diffrn_ambient_temperature 100(2)
_diffrn_measured_fraction_theta_full 1.000
_diffrn_measured_fraction_theta_max 1.000
_diffrn_measurement_device_type 'Bruker Smart APEX CCD'
_diffrn_measurement_method 'omega and phi scans'
_diffrn_radiation_monochromator graphite
_diffrn_radiation_source 'fine-focus sealed tube'
_diffrn_radiation_type MoK\a
_diffrn_radiation_wavelength 0.71073
_diffrn_reflns_av_R_equivalents 0.0533
_diffrn_reflns_av_sigmaI/netI 0.0298
_diffrn_reflns_limit_h_max 20
_diffrn_reflns_limit_h_min -20
_diffrn_reflns_limit_k_max 18
_diffrn_reflns_limit_k_min -18
_diffrn_reflns_limit_l_max 24
_diffrn_reflns_limit_l_min -24
_diffrn_reflns_number 81238
_diffrn_reflns_theta_full 27.88
_diffrn_reflns_theta_max 27.88
_diffrn_reflns_theta_min 1.84
_exptl_absorpt_coefficient_mu 3.206
_exptl_absorpt_correction_T_max 0.8309
_exptl_absorpt_correction_T_min 0.7399
_exptl_absorpt_correction_type multi-scan
_exptl_absorpt_process_details sadabs
_exptl_crystal_colour orange
_exptl_crystal_density_diffrn 1.558
_exptl_crystal_density_method 'not measured'
_exptl_crystal_description shard
_exptl_crystal_F_000 1952
_exptl_crystal_size_max 0.10
_exptl_crystal_size_mid 0.09
_exptl_crystal_size_min 0.06
_refine_diff_density_max 2.006
_refine_diff_density_min -0.720
_refine_diff_density_rms 0.140
_refine_ls_extinction_method none
_refine_ls_goodness_of_fit_ref 1.068
_refine_ls_hydrogen_treatment mixed
_refine_ls_matrix_type full
_refine_ls_number_parameters 452
_refine_ls_number_reflns 9806
_refine_ls_number_restraints 74
_refine_ls_restrained_S_all 1.070
_refine_ls_R_factor_all 0.0436
_refine_ls_R_factor_gt 0.0332
_refine_ls_shift/su_max 0.002
_refine_ls_shift/su_mean 0.000
_refine_ls_structure_factor_coef Fsqd
_refine_ls_weighting_details 'calc w=1/[\s^2^(Fo^2^)+(0.0451P)^2^+10.0260P] where P=(Fo^2^+2Fc^2^)/3'
_refine_ls_weighting_scheme calc
_refine_ls_wR_factor_gt 0.0839
_refine_ls_wR_factor_ref 0.0895
_reflns_number_gt 8274
_reflns_number_total 9806
_reflns_threshold_expression >2sigma(I)
_cod_data_source_file b801037d.txt
_cod_data_source_block 1-(N=PCl3)(Cl)2
_cod_depositor_comments
;
The following automatic conversions were performed:
'_symmetry_cell_setting' value 'Monoclinic' changed to 'monoclinic'
according to '/home/saulius/struct/CIF-dictionaries/cif_core.dic'
dictionary named 'cif_core.dic' version 2.4.1 from 2010-06-29.

Automatic conversion script
Id: cif_fix_enum 1527 2010-12-29 10:47:43Z saulius 
;
_cod_original_sg_symbol_H-M P2(1)/c
_cod_database_code 7003889

loop_
_symmetry_equiv_pos_as_xyz
'x, y, z'
'-x, y+1/2, -z+1/2'
'-x, -y, -z'
'x, -y-1/2, z-1/2'

loop_
_atom_site_label
_atom_site_type_symbol
_atom_site_fract_x
_atom_site_fract_y
_atom_site_fract_z
_atom_site_U_iso_or_equiv
_atom_site_adp_type
_atom_site_occupancy
_atom_site_symmetry_multiplicity
_atom_site_calc_flag
_atom_site_refinement_flags
_atom_site_disorder_assembly
_atom_site_disorder_group
W1 W 0.272681(9) 0.961980(11) 0.840279(7) 0.01476(5) Uani 1 1 d . . .
Cl1 Cl 0.25289(6) 0.95449(7) 0.96762(5) 0.02131(19) Uani 1 1 d . . .
P1 P 0.45052(7) 0.84239(8) 0.91526(6) 0.0243(2) Uani 1 1 d . . .
N1 N 0.3074(2) 0.9721(2) 0.74546(16) 0.0174(6) Uani 1 1 d . . .
Cl2 Cl 0.36966(7) 1.09443(7) 0.88235(5) 0.0253(2) Uani 1 1 d . . .
N2 N 0.1976(2) 0.8495(2) 0.82163(16) 0.0176(6) Uani 1 1 d . . .
Cl3 Cl 0.55021(7) 0.93081(9) 0.93566(6) 0.0317(2) Uani 1 1 d . . .
N3 N 0.1819(2) 1.0614(2) 0.82633(16) 0.0172(6) Uani 1 1 d . . .
Cl4 Cl 0.43472(8) 0.79403(10) 1.01260(6) 0.0390(3) Uani 1 1 d . . .
N4 N 0.3755(2) 0.8750(3) 0.86996(17) 0.0239(7) Uani 1 1 d . . .
Cl5 Cl 0.50256(8) 0.72499(9) 0.87295(7) 0.0412(3) Uani 1 1 d . . .
C11 C 0.2748(3) 1.0481(3) 0.6960(2) 0.0203(8) Uani 1 1 d . . .
C12 C 0.2125(3) 1.0256(3) 0.6395(2) 0.0258(9) Uani 1 1 d . . .
H12A H 0.1926 0.9606 0.6330 0.031 Uiso 1 1 calc R . .
C13 C 0.1794(3) 1.0985(4) 0.5925(2) 0.0304(10) Uani 1 1 d . . .
C14 C 0.2094(3) 1.1931(4) 0.6027(2) 0.0314(10) Uani 1 1 d . . .
H14A H 0.1872 1.2428 0.5708 0.038 Uiso 1 1 calc R . .
C15 C 0.2712(3) 1.2163(3) 0.6587(2) 0.0277(9) Uani 1 1 d . . .
C16 C 0.3044(3) 1.1426(3) 0.7047(2) 0.0223(8) Uani 1 1 d . . .
H16A H 0.3478 1.1574 0.7424 0.027 Uiso 1 1 calc R . .
C17 C 0.3816(2) 0.9189(3) 0.7205(2) 0.0201(8) Uani 1 1 d . . .
H17A H 0.3916 0.8587 0.7501 0.024 Uiso 1 1 calc R . .
C18 C 0.4616(3) 0.9810(3) 0.7342(2) 0.0289(9) Uani 1 1 d . . .
H18A H 0.5090 0.9460 0.7178 0.043 Uiso 1 1 calc R . .
H18B H 0.4744 0.9941 0.7853 0.043 Uiso 1 1 calc R . .
H18C H 0.4526 1.0426 0.7084 0.043 Uiso 1 1 calc R . .
C19 C 0.3648(3) 0.8867(3) 0.6424(2) 0.0282(9) Uani 1 1 d . . .
H19A H 0.4146 0.8523 0.6296 0.042 Uiso 1 1 calc R . .
H19B H 0.3535 0.9440 0.6119 0.042 Uiso 1 1 calc R . .
H19C H 0.3157 0.8432 0.6359 0.042 Uiso 1 1 calc R . .
C21 C 0.2009(3) 0.7915(3) 0.75737(19) 0.0188(8) Uani 1 1 d . . .
C22 C 0.1379(3) 0.8017(3) 0.6993(2) 0.0208(8) Uani 1 1 d . . .
H22A H 0.0929 0.8465 0.7015 0.025 Uiso 1 1 calc R . .
C23 C 0.1410(3) 0.7460(3) 0.6378(2) 0.0241(8) Uani 1 1 d . . .
C24 C 0.2084(3) 0.6815(3) 0.6356(2) 0.0276(9) Uani 1 1 d . . .
H24A H 0.2116 0.6445 0.5937 0.033 Uiso 1 1 calc R . .
C25 C 0.2713(3) 0.6701(3) 0.6936(2) 0.0252(9) Uani 1 1 d . . .
C26 C 0.2664(3) 0.7255(3) 0.7549(2) 0.0214(8) Uani 1 1 d . . .
H26A H 0.3081 0.7178 0.7951 0.026 Uiso 1 1 calc R . .
C27 C 0.1469(2) 0.7990(3) 0.8733(2) 0.0209(8) Uani 1 1 d . . .
H27A H 0.1354 0.8480 0.9099 0.025 Uiso 1 1 calc R . .
C28 C 0.0617(3) 0.7613(3) 0.8380(2) 0.0246(8) Uani 1 1 d . . .
H28A H 0.0292 0.8152 0.8142 0.037 Uiso 1 1 calc R . .
H28B H 0.0304 0.7331 0.8743 0.037 Uiso 1 1 calc R . .
H28C H 0.0709 0.7113 0.8029 0.037 Uiso 1 1 calc R . .
C29 C 0.2003(3) 0.7179(3) 0.9117(2) 0.0259(9) Uani 1 1 d . . .
H29A H 0.2543 0.7448 0.9340 0.039 Uiso 1 1 calc R . .
H29B H 0.2111 0.6675 0.8773 0.039 Uiso 1 1 calc R . .
H29C H 0.1699 0.6892 0.9483 0.039 Uiso 1 1 calc R . .
C31 C 0.0932(2) 1.0313(3) 0.8145(2) 0.0189(7) Uani 1 1 d . . .
C32 C 0.0487(3) 1.0140(3) 0.8717(2) 0.0217(8) Uani 1 1 d . . .
H32A H 0.0768 1.0189 0.9189 0.026 Uiso 1 1 calc R . .
C33 C -0.0371(3) 0.9893(3) 0.8599(2) 0.0234(8) Uani 1 1 d . . .
C34 C -0.0766(3) 0.9829(3) 0.7907(2) 0.0244(9) Uani 1 1 d . . .
H34A H -0.1352 0.9677 0.7825 0.029 Uiso 1 1 calc R . .
C35 C -0.0328(3) 0.9982(3) 0.7326(2) 0.0232(8) Uani 1 1 d . . .
C36 C 0.0522(3) 1.0232(3) 0.7455(2) 0.0217(8) Uani 1 1 d . . .
H36A H 0.0828 1.0349 0.7065 0.026 Uiso 1 1 calc R . .
C37 C 0.1887(3) 1.1706(3) 0.8376(2) 0.0212(8) Uani 1 1 d . . .
H37A H 0.2466 1.1906 0.8284 0.025 Uiso 1 1 calc R . .
C38 C 0.1809(3) 1.1963(3) 0.9151(2) 0.0269(9) Uani 1 1 d . . .
H38A H 0.2215 1.1577 0.9468 0.040 Uiso 1 1 calc R . .
H38B H 0.1233 1.1820 0.9250 0.040 Uiso 1 1 calc R . .
H38C H 0.1928 1.2657 0.9230 0.040 Uiso 1 1 calc R . .
C39 C 0.1256(3) 1.2273(3) 0.7862(2) 0.0270(9) Uani 1 1 d . . .
H39A H 0.1317 1.2085 0.7372 0.041 Uiso 1 1 calc R . .
H39B H 0.1364 1.2972 0.7924 0.041 Uiso 1 1 calc R . .
H39C H 0.0679 1.2126 0.7958 0.041 Uiso 1 1 calc R . .
C131 C 0.1119(4) 1.0741(5) 0.5317(3) 0.0454(13) Uani 1 1 d . . .
H13A H 0.0970 1.1328 0.5035 0.068 Uiso 1 1 calc R . .
H13B H 0.0617 1.0494 0.5506 0.068 Uiso 1 1 calc R . .
H13C H 0.1333 1.0244 0.5016 0.068 Uiso 1 1 calc R . .
C151 C 0.2985(3) 1.3206(4) 0.6717(3) 0.0393(12) Uani 1 1 d . . .
H15A H 0.3424 1.3238 0.7130 0.059 Uiso 1 1 calc R . .
H15B H 0.2498 1.3599 0.6809 0.059 Uiso 1 1 calc R . .
H15C H 0.3212 1.3459 0.6296 0.059 Uiso 1 1 calc R . .
C231 C 0.0728(3) 0.7560(4) 0.5756(2) 0.0320(10) Uani 1 1 d . . .
H23A H 0.0847 0.7120 0.5374 0.048 Uiso 1 1 calc R . .
H23B H 0.0711 0.8233 0.5582 0.048 Uiso 1 1 calc R . .
H23C H 0.0180 0.7392 0.5905 0.048 Uiso 1 1 calc R . .
C251 C 0.3438(3) 0.6012(4) 0.6896(3) 0.0372(11) Uani 1 1 d . . .
H25A H 0.3380 0.5708 0.6424 0.056 Uiso 1 1 calc R . .
H25B H 0.3433 0.5506 0.7260 0.056 Uiso 1 1 calc R . .
H25C H 0.3973 0.6371 0.6976 0.056 Uiso 1 1 calc R . .
C331 C -0.0842(3) 0.9664(4) 0.9218(2) 0.0302(10) Uani 1 1 d . . .
H33A H -0.1434 0.9518 0.9043 0.045 Uiso 1 1 calc R . .
H33B H -0.0817 1.0227 0.9539 0.045 Uiso 1 1 calc R . .
H33C H -0.0582 0.9100 0.9477 0.045 Uiso 1 1 calc R . .
C351 C -0.0756(3) 0.9867(3) 0.6573(2) 0.0312(10) Uani 1 1 d . . .
H35A H -0.0351 1.0011 0.6240 0.047 Uiso 1 1 calc R . .
H35B H -0.1235 1.0318 0.6489 0.047 Uiso 1 1 calc R . .
H35C H -0.0960 0.9197 0.6500 0.047 Uiso 1 1 calc R . .
O1S O 0.3256(4) 1.3995(4) 0.8634(3) 0.0927(18) Uani 1 1 d DU . .
C1S C 0.3285(6) 1.4977(5) 0.8729(4) 0.045(2) Uani 0.745(19) 1 d PDU A 1
H1S1 H 0.2763 1.5284 0.8487 0.054 Uiso 0.745(19) 1 calc PR A 1
H1S2 H 0.3778 1.5257 0.8531 0.054 Uiso 0.745(19) 1 calc PR A 1
C1SA C 0.2806(15) 1.472(2) 0.8931(14) 0.064(8) Uani 0.255(19) 1 d PDU A 2
H1S3 H 0.2297 1.4449 0.9105 0.077 Uiso 0.255(19) 1 calc PR A 2
H1S4 H 0.2624 1.5230 0.8571 0.077 Uiso 0.255(19) 1 calc PR A 2
C2S C 0.3362(6) 1.5144(5) 0.9515(4) 0.081(2) Uani 1 1 d DU . .
H2SA H 0.2800 1.5248 0.9670 0.097 Uiso 0.745(19) 1 calc PR A 1
H2SB H 0.3725 1.5715 0.9654 0.097 Uiso 0.745(19) 1 calc PR A 1
H2SC H 0.3045 1.5492 0.9853 0.097 Uiso 0.255(19) 1 calc PR A 2
H2SD H 0.3784 1.5587 0.9347 0.097 Uiso 0.255(19) 1 calc PR A 2
C3S C 0.3763(6) 1.4224(6) 0.9830(4) 0.088(3) Uani 1 1 d DU A .
H3S1 H 0.4330 1.4357 1.0092 0.106 Uiso 1 1 calc R . .
H3S2 H 0.3406 1.3919 1.0159 0.106 Uiso 1 1 calc R . .
C4S C 0.3823(5) 1.3603(5) 0.9217(5) 0.089(3) Uani 1 1 d DU A .
H4S1 H 0.4410 1.3599 0.9099 0.107 Uiso 1 1 calc R . .
H4S2 H 0.3660 1.2928 0.9320 0.107 Uiso 1 1 calc R . .

loop_
_atom_site_aniso_label
_atom_site_aniso_U_11
_atom_site_aniso_U_22
_atom_site_aniso_U_33
_atom_site_aniso_U_23
_atom_site_aniso_U_13
_atom_site_aniso_U_12
W1 0.01609(8) 0.01667(8) 0.01150(8) -0.00021(5) 0.00170(5) 0.00014(6)
Cl1 0.0238(5) 0.0269(5) 0.0135(4) 0.0000(3) 0.0035(3) 0.0005(4)
P1 0.0253(5) 0.0249(5) 0.0223(5) 0.0003(4) 0.0017(4) 0.0023(4)
N1 0.0207(16) 0.0177(16) 0.0140(14) 0.0001(12) 0.0036(12) -0.0008(12)
Cl2 0.0274(5) 0.0248(5) 0.0231(5) -0.0024(4) 0.0007(4) -0.0020(4)
N2 0.0201(16) 0.0184(16) 0.0146(14) -0.0001(12) 0.0036(12) -0.0008(13)
Cl3 0.0251(5) 0.0382(6) 0.0311(5) -0.0046(5) 0.0017(4) -0.0023(4)
N3 0.0197(16) 0.0210(16) 0.0109(14) -0.0010(12) 0.0017(12) 0.0001(12)
Cl4 0.0388(6) 0.0490(7) 0.0279(5) 0.0140(5) -0.0012(5) -0.0005(5)
N4 0.034(2) 0.0263(18) 0.0137(15) -0.0062(13) 0.0124(14) -0.0143(15)
Cl5 0.0391(7) 0.0333(6) 0.0494(7) -0.0094(5) -0.0015(5) 0.0133(5)
C11 0.0215(19) 0.026(2) 0.0149(17) 0.0023(15) 0.0059(15) 0.0022(16)
C12 0.031(2) 0.030(2) 0.0167(18) 0.0036(16) 0.0046(16) -0.0052(18)
C13 0.034(2) 0.039(3) 0.0174(19) 0.0064(18) 0.0027(17) -0.003(2)
C14 0.036(3) 0.037(3) 0.023(2) 0.0119(18) 0.0088(18) 0.005(2)
C15 0.036(2) 0.025(2) 0.026(2) 0.0047(17) 0.0137(18) 0.0012(18)
C16 0.026(2) 0.025(2) 0.0157(17) 0.0001(15) 0.0051(15) -0.0016(16)
C17 0.0214(19) 0.0219(19) 0.0178(18) -0.0006(15) 0.0057(15) 0.0021(16)
C18 0.021(2) 0.034(2) 0.033(2) -0.0018(18) 0.0066(18) -0.0025(18)
C19 0.033(2) 0.032(2) 0.0213(19) -0.0046(17) 0.0098(17) -0.0016(19)
C21 0.0235(19) 0.0188(18) 0.0149(17) -0.0018(14) 0.0052(15) -0.0040(15)
C22 0.0201(19) 0.0205(19) 0.0225(19) 0.0001(15) 0.0054(15) -0.0026(15)
C23 0.026(2) 0.027(2) 0.0200(19) -0.0028(16) 0.0046(16) -0.0108(17)
C24 0.033(2) 0.027(2) 0.025(2) -0.0073(17) 0.0092(17) -0.0071(18)
C25 0.030(2) 0.0191(19) 0.028(2) -0.0032(16) 0.0081(17) 0.0004(17)
C26 0.022(2) 0.0217(19) 0.0205(19) 0.0004(15) 0.0030(15) 0.0002(16)
C27 0.022(2) 0.0225(19) 0.0196(18) 0.0000(15) 0.0072(15) -0.0025(16)
C28 0.026(2) 0.023(2) 0.026(2) 0.0036(16) 0.0091(17) -0.0038(17)
C29 0.031(2) 0.025(2) 0.0224(19) 0.0059(16) 0.0053(17) 0.0004(18)
C31 0.0203(19) 0.0163(18) 0.0199(18) 0.0003(14) 0.0019(15) 0.0026(15)
C32 0.021(2) 0.024(2) 0.0206(19) -0.0020(15) 0.0023(15) 0.0026(15)
C33 0.020(2) 0.026(2) 0.026(2) 0.0004(16) 0.0064(16) 0.0016(16)
C34 0.0175(19) 0.023(2) 0.033(2) -0.0034(17) 0.0021(16) 0.0016(15)
C35 0.023(2) 0.0209(19) 0.024(2) -0.0018(16) -0.0032(16) 0.0047(16)
C36 0.025(2) 0.023(2) 0.0175(18) 0.0008(15) 0.0013(15) 0.0054(16)
C37 0.024(2) 0.0178(18) 0.0214(19) -0.0023(15) 0.0006(15) 0.0018(15)
C38 0.033(2) 0.026(2) 0.023(2) -0.0068(17) 0.0070(17) 0.0014(18)
C39 0.032(2) 0.024(2) 0.026(2) 0.0015(17) 0.0068(18) 0.0056(18)
C131 0.046(3) 0.060(3) 0.026(2) 0.014(2) -0.009(2) -0.005(3)
C151 0.049(3) 0.028(2) 0.043(3) 0.007(2) 0.016(2) 0.001(2)
C231 0.032(2) 0.044(3) 0.019(2) -0.0066(18) -0.0009(17) -0.007(2)
C251 0.039(3) 0.032(3) 0.042(3) -0.011(2) 0.010(2) 0.010(2)
C331 0.023(2) 0.041(3) 0.028(2) -0.0011(19) 0.0078(17) -0.0032(19)
C351 0.033(2) 0.031(2) 0.026(2) 0.0017(18) -0.0089(19) -0.0014(19)
O1S 0.102(4) 0.086(4) 0.083(4) -0.020(3) -0.015(3) 0.014(3)
C1S 0.051(6) 0.045(4) 0.040(4) 0.013(3) 0.006(3) 0.008(4)
C1SA 0.044(13) 0.081(15) 0.063(13) -0.012(10) -0.013(9) 0.022(10)
C2S 0.121(7) 0.060(4) 0.055(4) -0.005(3) -0.017(4) 0.028(4)
C3S 0.122(7) 0.084(5) 0.057(4) 0.020(4) 0.007(4) 0.051(5)
C4S 0.084(6) 0.051(4) 0.122(7) -0.005(4) -0.026(5) 0.025(4)

loop_
_atom_type_symbol
_atom_type_description
_atom_type_scat_dispersion_real
_atom_type_scat_dispersion_imag
_atom_type_scat_source
C C 0.0033 0.0016 'International Tables Vol C Tables 4.2.6.8 and 6.1.1.4'
H H 0.0000 0.0000 'International Tables Vol C Tables 4.2.6.8 and 6.1.1.4'
N N 0.0061 0.0033 'International Tables Vol C Tables 4.2.6.8 and 6.1.1.4'
O O 0.0106 0.0060 'International Tables Vol C Tables 4.2.6.8 and 6.1.1.4'
P P 0.1023 0.0942 'International Tables Vol C Tables 4.2.6.8 and 6.1.1.4'
Cl Cl 0.1484 0.1585 'International Tables Vol C Tables 4.2.6.8 and 6.1.1.4'
W W -0.8490 6.8722 'International Tables Vol C Tables 4.2.6.8 and 6.1.1.4'

loop_
_geom_angle_atom_site_label_1
_geom_angle_atom_site_label_2
_geom_angle_atom_site_label_3
_geom_angle
_geom_angle_site_symmetry_1
_geom_angle_site_symmetry_3
_geom_angle_publ_flag
N1 W1 N2 97.45(13) . . ?
N1 W1 N3 96.74(13) . . ?
N2 W1 N3 95.80(14) . . ?
N1 W1 N4 88.97(13) . . ?
N2 W1 N4 92.17(13) . . ?
N3 W1 N4 169.50(13) . . ?
N1 W1 Cl2 90.26(10) . . ?
N2 W1 Cl2 171.34(9) . . ?
N3 W1 Cl2 87.18(10) . . ?
N4 W1 Cl2 83.98(10) . . ?
N1 W1 Cl1 170.76(10) . . ?
N2 W1 Cl1 89.48(9) . . ?
N3 W1 Cl1 88.59(9) . . ?
N4 W1 Cl1 84.65(9) . . ?
Cl2 W1 Cl1 82.45(3) . . ?
N4 P1 Cl3 120.05(15) . . ?
N4 P1 Cl4 117.04(14) . . ?
Cl3 P1 Cl4 102.41(7) . . ?
N4 P1 Cl5 111.11(15) . . ?
Cl3 P1 Cl5 101.78(7) . . ?
Cl4 P1 Cl5 101.95(7) . . ?
C11 N1 C17 111.9(3) . . ?
C11 N1 W1 121.6(2) . . ?
C17 N1 W1 125.3(2) . . ?
C21 N2 C27 111.7(3) . . ?
C21 N2 W1 119.5(2) . . ?
C27 N2 W1 127.5(2) . . ?
C31 N3 C37 110.5(3) . . ?
C31 N3 W1 120.0(2) . . ?
C37 N3 W1 128.7(3) . . ?
P1 N4 W1 155.9(2) . . ?
C16 C11 C12 119.7(4) . . ?
C16 C11 N1 120.7(4) . . ?
C12 C11 N1 119.7(4) . . ?
C13 C12 C11 120.2(4) . . ?
C14 C13 C12 119.0(4) . . ?
C14 C13 C131 120.9(4) . . ?
C12 C13 C131 120.1(4) . . ?
C15 C14 C13 121.3(4) . . ?
C14 C15 C16 119.0(4) . . ?
C14 C15 C151 120.3(4) . . ?
C16 C15 C151 120.6(4) . . ?
C11 C16 C15 120.7(4) . . ?
N1 C17 C18 110.2(3) . . ?
N1 C17 C19 113.2(3) . . ?
C18 C17 C19 111.2(3) . . ?
C26 C21 C22 120.3(4) . . ?
C26 C21 N2 119.5(3) . . ?
C22 C21 N2 120.2(3) . . ?
C21 C22 C23 120.1(4) . . ?
C24 C23 C22 118.8(4) . . ?
C24 C23 C231 121.0(4) . . ?
C22 C23 C231 120.2(4) . . ?
C25 C24 C23 121.5(4) . . ?
C24 C25 C26 118.8(4) . . ?
C24 C25 C251 120.5(4) . . ?
C26 C25 C251 120.7(4) . . ?
C21 C26 C25 120.4(4) . . ?
N2 C27 C28 113.0(3) . . ?
N2 C27 C29 109.2(3) . . ?
C28 C27 C29 111.7(3) . . ?
C36 C31 C32 119.7(4) . . ?
C36 C31 N3 119.7(3) . . ?
C32 C31 N3 120.6(3) . . ?
C31 C32 C33 120.3(4) . . ?
C34 C33 C32 118.8(4) . . ?
C34 C33 C331 121.0(4) . . ?
C32 C33 C331 120.1(4) . . ?
C33 C34 C35 121.8(4) . . ?
C36 C35 C34 118.4(4) . . ?
C36 C35 C351 120.2(4) . . ?
C34 C35 C351 121.3(4) . . ?
C35 C36 C31 121.0(4) . . ?
N3 C37 C39 112.8(3) . . ?
N3 C37 C38 110.5(3) . . ?
C39 C37 C38 111.5(3) . . ?
C1S O1S C1SA 40.9(14) . . ?
C1S O1S C4S 105.2(6) . . ?
C1SA O1S C4S 105.3(10) . . ?
O1S C1S C2S 106.2(6) . . ?
O1S C1SA C2S 107.4(11) . . ?
C1SA C2S C1S 38.1(14) . . ?
C1SA C2S C3S 99.0(11) . . ?
C1S C2S C3S 104.1(6) . . ?
C4S C3S C2S 104.1(5) . . ?
O1S C4S C3S 107.1(6) . . ?

loop_
_geom_bond_atom_site_label_1
_geom_bond_atom_site_label_2
_geom_bond_distance
_geom_bond_site_symmetry_2
_geom_bond_publ_flag
W1 N1 1.953(3) . ?
W1 N2 1.959(3) . ?
W1 N3 1.982(3) . ?
W1 N4 2.047(4) . ?
W1 Cl2 2.4525(10) . ?
W1 Cl1 2.4764(9) . ?
P1 N4 1.449(4) . ?
P1 Cl3 1.9975(16) . ?
P1 Cl4 2.0072(16) . ?
P1 Cl5 2.0259(16) . ?
N1 C11 1.453(5) . ?
N1 C17 1.518(5) . ?
N2 C21 1.461(5) . ?
N2 C27 1.516(5) . ?
N3 C31 1.462(5) . ?
N3 C37 1.518(5) . ?
C11 C16 1.384(6) . ?
C11 C12 1.398(6) . ?
C12 C13 1.397(6) . ?
C13 C14 1.389(7) . ?
C13 C131 1.507(6) . ?
C14 C15 1.387(7) . ?
C15 C16 1.395(6) . ?
C15 C151 1.509(6) . ?
C17 C18 1.527(6) . ?
C17 C19 1.534(5) . ?
C21 C26 1.389(6) . ?
C21 C22 1.396(5) . ?
C22 C23 1.400(5) . ?
C23 C24 1.398(6) . ?
C23 C231 1.504(6) . ?
C24 C25 1.397(6) . ?
C25 C26 1.399(5) . ?
C25 C251 1.504(6) . ?
C27 C28 1.524(6) . ?
C27 C29 1.528(6) . ?
C31 C36 1.388(5) . ?
C31 C32 1.391(6) . ?
C32 C33 1.399(6) . ?
C33 C34 1.381(6) . ?
C33 C331 1.507(6) . ?
C34 C35 1.395(6) . ?
C35 C36 1.388(6) . ?
C35 C351 1.509(6) . ?
C37 C39 1.521(6) . ?
C37 C38 1.531(5) . ?
O1S C1S 1.360(9) . ?
O1S C1SA 1.393(15) . ?
O1S C4S 1.438(8) . ?
C1S C2S 1.497(9) . ?
C1SA C2S 1.444(15) . ?
C2S C3S 1.503(10) . ?
C3S C4S 1.454(10) . ?
